data_4304336
loop_
_publ_author_name
'Seth J. Friese'
'Benjamin E. Kucera'
'Victor G. Young'
'Lawrence Que'
'William B. Tolman'

_publ_section_title
;
Iron(II) Complexes of Sterically Bulky \a-Ketocarboxylates. Structural
Models for \a-Ketoacid-Dependent Nonheme Iron Halogenases
;
_journal_name_full 'Inorganic Chemistry'
_journal_page_first 1324
_journal_page_last 1331
_journal_paper_doi 10.1021/ic701823y
_journal_volume 47
_journal_year 2008
_chemical_formula_moiety 'C38 H37 Cl Fe N2 O3, C H2 Cl2'
_chemical_formula_sum 'C39 H39 Cl3 Fe N2 O3'
_chemical_formula_weight 745.92
_chemical_name_common (dmby)Fe(mesBF)Cl
_chemical_name_systematic
; 
 ? 
;
_space_group_IT_number 14
_symmetry_cell_setting monoclinic
_symmetry_space_group_name_Hall '-P 2ybc'
_symmetry_space_group_name_H-M 'P 1 21/c 1'
_atom_sites_solution_hydrogens geom
_atom_sites_solution_primary direct
_atom_sites_solution_secondary difmap
_audit_creation_method SHELXL-97
_cell_angle_alpha 90.00
_cell_angle_beta 106.743(2)
_cell_angle_gamma 90.00
_cell_formula_units_Z 4
_cell_length_a 15.7678(16)
_cell_length_b 11.6265(12)
_cell_length_c 21.044(2)
_cell_measurement_reflns_used 3341
_cell_measurement_temperature 173(2)
_cell_volume 3694.3(6)
_computing_cell_refinement 'SAINT, Bruker'
_computing_data_collection 'SMART, Bruker'
_computing_data_reduction 'SAINT, Bruker'
_computing_molecular_graphics 'SHELXTL, Bruker'
_computing_structure_refinement 'SHELXL-97 (Sheldrick, 1997)'
_computing_structure_solution 'SHELXS-97 (Sheldrick, 1990)'
_diffrn_ambient_temperature 173(2)
_diffrn_measured_fraction_theta_full 0.993
_diffrn_measured_fraction_theta_max 0.993
_diffrn_measurement_device_type 'Bruker SMART Platform CCD'
_diffrn_measurement_method 'area detector, omega scans per phi'
_diffrn_radiation_monochromator graphite
_diffrn_radiation_source 'normal-focus sealed tube'
_diffrn_radiation_type MoK\a
_diffrn_radiation_wavelength 0.71073
_diffrn_reflns_av_R_equivalents 0.0537
_diffrn_reflns_av_sigmaI/netI 0.0476
_diffrn_reflns_limit_h_max 18
_diffrn_reflns_limit_h_min -18
_diffrn_reflns_limit_k_max 13
_diffrn_reflns_limit_k_min -13
_diffrn_reflns_limit_l_max 25
_diffrn_reflns_limit_l_min -24
_diffrn_reflns_number 32061
_diffrn_reflns_theta_full 25.14
_diffrn_reflns_theta_max 25.14
_diffrn_reflns_theta_min 2.02
_exptl_absorpt_coefficient_mu 0.664
_exptl_absorpt_correction_T_max 0.9676
_exptl_absorpt_correction_T_min 0.8256
_exptl_absorpt_correction_type multi-scan
_exptl_absorpt_process_details 'SADABS, R. Blessing, 1995'
_exptl_crystal_colour yellow
_exptl_crystal_density_diffrn 1.341
_exptl_crystal_density_method 'not measured'
_exptl_crystal_description plate
_exptl_crystal_F_000 1552
_exptl_crystal_size_max 0.30
_exptl_crystal_size_mid 0.20
_exptl_crystal_size_min 0.05
_refine_diff_density_max 0.255
_refine_diff_density_min -0.212
_refine_diff_density_rms 0.051
_refine_ls_extinction_method none
_refine_ls_goodness_of_fit_ref 1.018
_refine_ls_hydrogen_treatment constr
_refine_ls_matrix_type full
_refine_ls_number_parameters 414
_refine_ls_number_reflns 6571
_refine_ls_number_restraints 0
_refine_ls_restrained_S_all 1.018
_refine_ls_R_factor_all 0.0689
_refine_ls_R_factor_gt 0.0433
_refine_ls_shift/su_max 0.001
_refine_ls_shift/su_mean 0.000
_refine_ls_structure_factor_coef Fsqd
_refine_ls_weighting_details 'calc w=1/[\s^2^(Fo^2^)+(0.0561P)^2^+0.6419P] where P=(Fo^2^+2Fc^2^)/3'
_refine_ls_weighting_scheme calc
_refine_ls_wR_factor_gt 0.1023
_refine_ls_wR_factor_ref 0.1114
_reflns_number_gt 4497
_reflns_number_total 6571
_reflns_threshold_expression >2sigma(I)
_cod_data_source_file ic701823y_si_5.cif
_cod_data_source_block (dmby)Fe(mesBF)Cl
_cod_depositor_comments
;
The following automatic conversions were performed:
'_symmetry_cell_setting' value 'Monoclinic' changed to 'monoclinic'
according to '/home/saulius/struct/CIF-dictionaries/cif_core.dic'
dictionary named 'cif_core.dic' version 2.4.1 from 2010-06-29.

Automatic conversion script
Id: cif_fix_enum 1527 2010-12-29 10:47:43Z saulius 
;
_cod_database_code 4304336

loop_
_symmetry_equiv_pos_as_xyz
'x, y, z'
'-x, y+1/2, -z+1/2'
'-x, -y, -z'
'x, -y-1/2, z-1/2'

loop_
_atom_site_label
_atom_site_type_symbol
_atom_site_fract_x
_atom_site_fract_y
_atom_site_fract_z
_atom_site_U_iso_or_equiv
_atom_site_adp_type
_atom_site_occupancy
_atom_site_symmetry_multiplicity
_atom_site_calc_flag
_atom_site_refinement_flags
_atom_site_disorder_assembly
_atom_site_disorder_group
Fe1 Fe 0.42223(3) 0.76397(3) 0.076260(17) 0.03399(13) Uani 1 1 d . . .
Cl1 Cl 0.46287(6) 0.59873(6) 0.13397(4) 0.0565(2) Uani 1 1 d . . .
O2 O 0.30206(14) 0.78083(16) 0.11540(10) 0.0459(5) Uani 1 1 d . . .
O1 O 0.32387(12) 0.81927(16) -0.00040(9) 0.0434(5) Uani 1 1 d . . .
O3 O 0.18332(14) 0.87842(19) -0.03829(12) 0.0627(6) Uani 1 1 d . . .
N1 N 0.51353(15) 0.89541(17) 0.12055(10) 0.0371(5) Uani 1 1 d . . .
N2 N 0.50387(14) 0.77414(18) 0.01136(10) 0.0356(5) Uani 1 1 d . . .
C1 C 0.2465(2) 0.8340(2) 0.00369(14) 0.0410(7) Uani 1 1 d . . .
C2 C 0.2340(2) 0.7962(2) 0.07023(15) 0.0407(7) Uani 1 1 d . . .
C3 C 0.1442(2) 0.7824(2) 0.07888(16) 0.0476(8) Uani 1 1 d . . .
C4 C 0.1133(2) 0.8589(2) 0.11817(18) 0.0624(10) Uani 1 1 d . . .
C5 C 0.0301(3) 0.8393(3) 0.1257(2) 0.0916(15) Uani 1 1 d . . .
H5A H 0.0072 0.8905 0.1519 0.110 Uiso 1 1 calc R . .
C6 C -0.0199(3) 0.7465(3) 0.0958(2) 0.0897(14) Uani 1 1 d . . .
H6A H -0.0770 0.7349 0.1013 0.108 Uiso 1 1 calc R . .
C7 C 0.0118(2) 0.6701(3) 0.05784(19) 0.0680(10) Uani 1 1 d . . .
H7A H -0.0229 0.6058 0.0379 0.082 Uiso 1 1 calc R . .
C8 C 0.0947(2) 0.6877(2) 0.04892(16) 0.0492(8) Uani 1 1 d . . .
C9 C 0.1680(2) 0.9593(2) 0.15243(19) 0.0549(9) Uani 1 1 d . . .
C10 C 0.2235(3) 0.9481(3) 0.21668(19) 0.0644(10) Uani 1 1 d . . .
C11 C 0.2727(3) 1.0427(3) 0.24712(18) 0.0623(9) Uani 1 1 d . . .
H11A H 0.3107 1.0349 0.2910 0.075 Uiso 1 1 calc R . .
C12 C 0.2681(2) 1.1478(2) 0.21555(17) 0.0540(8) Uani 1 1 d . . .
C13 C 0.2117(2) 1.1575(2) 0.15207(18) 0.0552(8) Uani 1 1 d . . .
H13A H 0.2070 1.2296 0.1301 0.066 Uiso 1 1 calc R . .
C14 C 0.1614(2) 1.0654(2) 0.11909(18) 0.0554(9) Uani 1 1 d . . .
C15 C 0.2308(3) 0.8354(3) 0.2533(2) 0.0977(15) Uani 1 1 d . . .
H15A H 0.2486 0.7748 0.2274 0.147 Uiso 1 1 calc R . .
H15B H 0.1733 0.8159 0.2596 0.147 Uiso 1 1 calc R . .
H15C H 0.2752 0.8423 0.2966 0.147 Uiso 1 1 calc R . .
C16 C 0.3235(2) 1.2472(3) 0.24983(19) 0.0691(10) Uani 1 1 d . . .
H16A H 0.3471 1.2887 0.2181 0.104 Uiso 1 1 calc R . .
H16B H 0.3726 1.2185 0.2864 0.104 Uiso 1 1 calc R . .
H16C H 0.2869 1.2994 0.2674 0.104 Uiso 1 1 calc R . .
C17 C 0.1003(2) 1.0810(3) 0.0497(2) 0.0846(13) Uani 1 1 d . . .
H17A H 0.1108 1.1565 0.0327 0.127 Uiso 1 1 calc R . .
H17B H 0.0387 1.0759 0.0507 0.127 Uiso 1 1 calc R . .
H17C H 0.1119 1.0206 0.0208 0.127 Uiso 1 1 calc R . .
C18 C 0.13499(19) 0.6020(2) 0.01279(14) 0.0408(7) Uani 1 1 d . . .
C19 C 0.1981(2) 0.5247(2) 0.04996(14) 0.0421(7) Uani 1 1 d . . .
C20 C 0.2377(2) 0.4477(2) 0.01638(14) 0.0429(7) Uani 1 1 d . . .
H20A H 0.2805 0.3951 0.0414 0.051 Uiso 1 1 calc R . .
C21 C 0.21679(19) 0.4453(2) -0.05213(14) 0.0417(7) Uani 1 1 d . . .
C22 C 0.15319(19) 0.5212(2) -0.08727(14) 0.0431(7) Uani 1 1 d . . .
H22A H 0.1379 0.5204 -0.1344 0.052 Uiso 1 1 calc R . .
C23 C 0.11069(19) 0.5987(2) -0.05655(15) 0.0433(7) Uani 1 1 d . . .
C24 C 0.2221(3) 0.5194(3) 0.12472(15) 0.0619(9) Uani 1 1 d . . .
H24A H 0.2022 0.5898 0.1416 0.093 Uiso 0.50 1 calc PR . .
H24B H 0.2865 0.5121 0.1430 0.093 Uiso 0.50 1 calc PR . .
H24C H 0.1933 0.4527 0.1381 0.093 Uiso 0.50 1 calc PR . .
H24D H 0.2524 0.4466 0.1402 0.093 Uiso 0.50 1 calc PR . .
H24E H 0.1682 0.5243 0.1388 0.093 Uiso 0.50 1 calc PR . .
H24F H 0.2614 0.5837 0.1437 0.093 Uiso 0.50 1 calc PR . .
C25 C 0.2618(2) 0.3604(3) -0.08614(16) 0.0575(8) Uani 1 1 d . . .
H25A H 0.2322 0.3610 -0.1340 0.086 Uiso 1 1 calc R . .
H25B H 0.2582 0.2831 -0.0685 0.086 Uiso 1 1 calc R . .
H25C H 0.3240 0.3820 -0.0780 0.086 Uiso 1 1 calc R . .
C26 C 0.0392(2) 0.6751(3) -0.09756(18) 0.0670(10) Uani 1 1 d . . .
H26A H 0.0349 0.6652 -0.1446 0.101 Uiso 1 1 calc R . .
H26B H 0.0533 0.7554 -0.0848 0.101 Uiso 1 1 calc R . .
H26C H -0.0175 0.6545 -0.0901 0.101 Uiso 1 1 calc R . .
C27 C 0.4557(2) 0.9108(3) 0.21543(15) 0.0623(9) Uani 1 1 d . . .
H27A H 0.4598 0.8272 0.2217 0.093 Uiso 1 1 calc R . .
H27B H 0.3952 0.9315 0.1901 0.093 Uiso 1 1 calc R . .
H27C H 0.4708 0.9489 0.2588 0.093 Uiso 1 1 calc R . .
C28 C 0.5186(2) 0.9483(2) 0.17853(13) 0.0443(7) Uani 1 1 d . . .
C29 C 0.5819(2) 1.0330(3) 0.20369(16) 0.0582(9) Uani 1 1 d . . .
H29A H 0.5852 1.0696 0.2447 0.070 Uiso 1 1 calc R . .
C30 C 0.6388(3) 1.0628(3) 0.16871(16) 0.0659(10) Uani 1 1 d . . .
H30A H 0.6816 1.1213 0.1850 0.079 Uiso 1 1 calc R . .
C31 C 0.6349(2) 1.0086(3) 0.10984(15) 0.0576(9) Uani 1 1 d . . .
H31A H 0.6750 1.0287 0.0855 0.069 Uiso 1 1 calc R . .
C32 C 0.57175(19) 0.9249(2) 0.08672(13) 0.0387(6) Uani 1 1 d . . .
C33 C 0.56306(18) 0.8606(2) 0.02386(12) 0.0371(6) Uani 1 1 d . . .
C34 C 0.6131(2) 0.8874(3) -0.01853(15) 0.0504(8) Uani 1 1 d . . .
H34A H 0.6545 0.9489 -0.0091 0.060 Uiso 1 1 calc R . .
C35 C 0.6005(2) 0.8208(3) -0.07543(15) 0.0567(9) Uani 1 1 d . . .
H35A H 0.6332 0.8372 -0.1058 0.068 Uiso 1 1 calc R . .
C36 C 0.5412(2) 0.7320(3) -0.08772(14) 0.0527(8) Uani 1 1 d . . .
H36A H 0.5339 0.6855 -0.1260 0.063 Uiso 1 1 calc R . .
C37 C 0.49201(18) 0.7100(2) -0.04431(13) 0.0415(7) Uani 1 1 d . . .
C38 C 0.4238(2) 0.6181(3) -0.05625(15) 0.0550(8) Uani 1 1 d . . .
H38A H 0.4288 0.5768 -0.0147 0.082 Uiso 1 1 calc R . .
H38B H 0.4329 0.5642 -0.0895 0.082 Uiso 1 1 calc R . .
H38C H 0.3648 0.6525 -0.0724 0.082 Uiso 1 1 calc R . .

loop_
_atom_site_aniso_label
_atom_site_aniso_U_11
_atom_site_aniso_U_22
_atom_site_aniso_U_33
_atom_site_aniso_U_23
_atom_site_aniso_U_13
_atom_site_aniso_U_12
Fe1 0.0458(2) 0.0290(2) 0.0290(2) 0.00142(16) 0.01372(16) 0.00360(18)
Cl1 0.0897(6) 0.0381(4) 0.0441(4) 0.0116(3) 0.0234(4) 0.0148(4)
O2 0.0564(13) 0.0410(11) 0.0483(12) -0.0074(9) 0.0279(11) -0.0064(10)
O1 0.0405(12) 0.0458(11) 0.0470(11) 0.0155(9) 0.0176(9) 0.0036(9)
O3 0.0474(13) 0.0582(14) 0.0842(16) 0.0292(12) 0.0216(12) 0.0116(11)
N1 0.0484(14) 0.0293(11) 0.0329(12) 0.0020(9) 0.0108(11) 0.0065(10)
N2 0.0394(13) 0.0372(12) 0.0293(11) 0.0015(9) 0.0084(9) 0.0078(11)
C1 0.0494(19) 0.0251(13) 0.0568(18) 0.0066(13) 0.0287(15) -0.0005(13)
C2 0.0487(19) 0.0181(13) 0.0641(19) -0.0105(12) 0.0301(16) -0.0064(12)
C3 0.0523(18) 0.0274(14) 0.077(2) -0.0085(14) 0.0407(16) -0.0067(13)
C4 0.072(2) 0.0319(16) 0.105(3) -0.0238(17) 0.060(2) -0.0173(16)
C5 0.088(3) 0.056(2) 0.167(4) -0.054(2) 0.094(3) -0.031(2)
C6 0.085(3) 0.056(2) 0.161(4) -0.043(2) 0.088(3) -0.030(2)
C7 0.072(2) 0.0370(17) 0.115(3) -0.0246(18) 0.059(2) -0.0239(17)
C8 0.056(2) 0.0273(14) 0.077(2) -0.0086(14) 0.0397(17) -0.0088(13)
C9 0.058(2) 0.0325(16) 0.091(3) -0.0257(17) 0.049(2) -0.0116(15)
C10 0.095(3) 0.0384(18) 0.082(3) -0.0208(17) 0.062(2) -0.0089(18)
C11 0.089(3) 0.0431(19) 0.068(2) -0.0147(16) 0.042(2) 0.0022(17)
C12 0.053(2) 0.0333(16) 0.082(2) -0.0158(16) 0.0290(18) 0.0000(14)
C13 0.0463(19) 0.0304(16) 0.092(3) -0.0128(16) 0.0240(18) -0.0005(14)
C14 0.0407(18) 0.0338(16) 0.095(3) -0.0219(16) 0.0253(18) -0.0036(14)
C15 0.189(5) 0.042(2) 0.088(3) -0.0071(19) 0.083(3) -0.017(3)
C16 0.069(2) 0.0450(19) 0.089(3) -0.0188(18) 0.016(2) -0.0113(17)
C17 0.058(2) 0.043(2) 0.134(4) -0.021(2) -0.001(2) 0.0042(17)
C18 0.0483(18) 0.0235(13) 0.0581(19) -0.0055(12) 0.0275(15) -0.0097(12)
C19 0.0603(19) 0.0256(14) 0.0455(16) -0.0023(12) 0.0232(14) -0.0086(13)
C20 0.0520(18) 0.0283(14) 0.0482(17) 0.0013(12) 0.0142(14) 0.0037(13)
C21 0.0478(18) 0.0334(15) 0.0474(17) -0.0029(12) 0.0194(14) 0.0014(13)
C22 0.0531(19) 0.0366(15) 0.0420(16) 0.0019(13) 0.0176(14) -0.0039(14)
C23 0.0459(18) 0.0293(14) 0.0574(19) 0.0020(13) 0.0194(14) -0.0031(13)
C24 0.103(3) 0.0388(17) 0.0475(19) -0.0019(14) 0.0277(18) -0.0149(18)
C25 0.063(2) 0.0499(19) 0.065(2) -0.0102(16) 0.0268(17) 0.0085(16)
C26 0.064(2) 0.047(2) 0.085(2) 0.0109(18) 0.0141(19) 0.0117(17)
C27 0.073(2) 0.072(2) 0.0459(18) -0.0241(16) 0.0240(17) -0.0009(18)
C28 0.0576(19) 0.0334(15) 0.0364(16) -0.0032(12) 0.0046(14) 0.0094(14)
C29 0.087(3) 0.0373(17) 0.0417(17) -0.0042(14) 0.0047(17) -0.0001(17)
C30 0.096(3) 0.0397(18) 0.053(2) 0.0003(15) 0.0071(19) -0.0222(18)
C31 0.075(2) 0.0484(18) 0.0463(18) 0.0129(15) 0.0116(16) -0.0138(17)
C32 0.0508(18) 0.0289(14) 0.0330(14) 0.0113(11) 0.0065(13) 0.0034(13)
C33 0.0429(16) 0.0331(14) 0.0363(15) 0.0112(11) 0.0127(13) 0.0104(13)
C34 0.055(2) 0.0451(17) 0.0555(19) 0.0131(15) 0.0234(16) 0.0048(15)
C35 0.063(2) 0.068(2) 0.0510(19) 0.0168(17) 0.0347(17) 0.0251(18)
C36 0.0585(19) 0.066(2) 0.0388(16) -0.0039(15) 0.0216(14) 0.0158(17)
C37 0.0421(17) 0.0501(17) 0.0321(14) -0.0029(12) 0.0105(12) 0.0124(14)
C38 0.0523(19) 0.070(2) 0.0432(17) -0.0228(15) 0.0151(15) -0.0029(17)

loop_
_atom_type_symbol
_atom_type_description
_atom_type_scat_dispersion_real
_atom_type_scat_dispersion_imag
_atom_type_scat_source
C C 0.0033 0.0016 'International Tables Vol C Tables 4.2.6.8 and 6.1.1.4'
H H 0.0000 0.0000 'International Tables Vol C Tables 4.2.6.8 and 6.1.1.4'
N N 0.0061 0.0033 'International Tables Vol C Tables 4.2.6.8 and 6.1.1.4'
O O 0.0106 0.0060 'International Tables Vol C Tables 4.2.6.8 and 6.1.1.4'
Cl Cl 0.1484 0.1585 'International Tables Vol C Tables 4.2.6.8 and 6.1.1.4'
Fe Fe 0.3463 0.8444 'International Tables Vol C Tables 4.2.6.8 and 6.1.1.4'

loop_
_geom_angle_atom_site_label_1
_geom_angle_atom_site_label_2
_geom_angle_atom_site_label_3
_geom_angle
_geom_angle_site_symmetry_1
_geom_angle_site_symmetry_3
_geom_angle_publ_flag
O1 Fe1 N1 113.21(8) . . ?
O1 Fe1 N2 86.35(8) . . ?
N1 Fe1 N2 77.47(8) . . ?
O1 Fe1 Cl1 137.82(6) . . ?
N1 Fe1 Cl1 108.91(6) . . ?
N2 Fe1 Cl1 105.11(6) . . ?
O1 Fe1 O2 74.41(8) . . ?
N1 Fe1 O2 107.96(8) . . ?
N2 Fe1 O2 160.65(8) . . ?
Cl1 Fe1 O2 90.88(6) . . ?
C2 O2 Fe1 111.44(17) . . ?
C1 O1 Fe1 122.11(17) . . ?
C28 N1 C32 119.1(2) . . ?
C28 N1 Fe1 125.6(2) . . ?
C32 N1 Fe1 115.27(17) . . ?
C33 N2 C37 119.7(2) . . ?
C33 N2 Fe1 115.41(17) . . ?
C37 N2 Fe1 124.36(19) . . ?
O3 C1 O1 127.2(3) . . ?
O3 C1 C2 118.9(3) . . ?
O1 C1 C2 113.9(3) . . ?
O2 C2 C3 122.8(3) . . ?
O2 C2 C1 115.9(2) . . ?
C3 C2 C1 121.3(3) . . ?
C8 C3 C4 121.9(3) . . ?
C8 C3 C2 117.4(2) . . ?
C4 C3 C2 120.7(3) . . ?
C5 C4 C3 117.8(3) . . ?
C5 C4 C9 120.2(3) . . ?
C3 C4 C9 121.9(3) . . ?
C6 C5 C4 120.8(3) . . ?
C6 C5 H5A 119.6 . . ?
C4 C5 H5A 119.6 . . ?
C5 C6 C7 121.0(3) . . ?
C5 C6 H6A 119.5 . . ?
C7 C6 H6A 119.5 . . ?
C6 C7 C8 119.7(3) . . ?
C6 C7 H7A 120.2 . . ?
C8 C7 H7A 120.2 . . ?
C7 C8 C3 118.8(3) . . ?
C7 C8 C18 121.6(3) . . ?
C3 C8 C18 119.4(2) . . ?
C10 C9 C14 120.1(3) . . ?
C10 C9 C4 120.5(3) . . ?
C14 C9 C4 119.4(3) . . ?
C9 C10 C11 119.1(3) . . ?
C9 C10 C15 120.8(3) . . ?
C11 C10 C15 120.1(4) . . ?
C12 C11 C10 122.2(4) . . ?
C12 C11 H11A 118.9 . . ?
C10 C11 H11A 118.9 . . ?
C13 C12 C11 117.9(3) . . ?
C13 C12 C16 121.7(3) . . ?
C11 C12 C16 120.4(3) . . ?
C12 C13 C14 122.4(3) . . ?
C12 C13 H13A 118.8 . . ?
C14 C13 H13A 118.8 . . ?
C13 C14 C9 118.4(3) . . ?
C13 C14 C17 120.2(3) . . ?
C9 C14 C17 121.4(3) . . ?
C10 C15 H15A 109.5 . . ?
C10 C15 H15B 109.5 . . ?
H15A C15 H15B 109.5 . . ?
C10 C15 H15C 109.5 . . ?
H15A C15 H15C 109.5 . . ?
H15B C15 H15C 109.5 . . ?
C12 C16 H16A 109.5 . . ?
C12 C16 H16B 109.5 . . ?
H16A C16 H16B 109.5 . . ?
C12 C16 H16C 109.5 . . ?
H16A C16 H16C 109.5 . . ?
H16B C16 H16C 109.5 . . ?
C14 C17 H17A 109.5 . . ?
C14 C17 H17B 109.5 . . ?
H17A C17 H17B 109.5 . . ?
C14 C17 H17C 109.5 . . ?
H17A C17 H17C 109.5 . . ?
H17B C17 H17C 109.5 . . ?
C23 C18 C19 120.1(2) . . ?
C23 C18 C8 121.2(3) . . ?
C19 C18 C8 118.6(3) . . ?
C20 C19 C18 118.6(3) . . ?
C20 C19 C24 119.1(3) . . ?
C18 C19 C24 122.2(3) . . ?
C21 C20 C19 122.2(3) . . ?
C21 C20 H20A 118.9 . . ?
C19 C20 H20A 118.9 . . ?
C22 C21 C20 117.7(3) . . ?
C22 C21 C25 122.1(3) . . ?
C20 C21 C25 120.2(3) . . ?
C21 C22 C23 122.6(3) . . ?
C21 C22 H22A 118.7 . . ?
C23 C22 H22A 118.7 . . ?
C22 C23 C18 118.7(3) . . ?
C22 C23 C26 120.0(3) . . ?
C18 C23 C26 121.3(3) . . ?
C19 C24 H24A 109.5 . . ?
C19 C24 H24B 109.5 . . ?
H24A C24 H24B 109.5 . . ?
C19 C24 H24C 109.5 . . ?
H24A C24 H24C 109.5 . . ?
H24B C24 H24C 109.5 . . ?
C19 C24 H24D 109.5 . . ?
H24A C24 H24D 141.1 . . ?
H24B C24 H24D 56.3 . . ?
H24C C24 H24D 56.3 . . ?
C19 C24 H24E 109.5 . . ?
H24A C24 H24E 56.3 . . ?
H24B C24 H24E 141.1 . . ?
H24C C24 H24E 56.3 . . ?
H24D C24 H24E 109.5 . . ?
C19 C24 H24F 109.5 . . ?
H24A C24 H24F 56.3 . . ?
H24B C24 H24F 56.3 . . ?
H24C C24 H24F 141.1 . . ?
H24D C24 H24F 109.5 . . ?
H24E C24 H24F 109.5 . . ?
C21 C25 H25A 109.5 . . ?
C21 C25 H25B 109.5 . . ?
H25A C25 H25B 109.5 . . ?
C21 C25 H25C 109.5 . . ?
H25A C25 H25C 109.5 . . ?
H25B C25 H25C 109.5 . . ?
C23 C26 H26A 109.5 . . ?
C23 C26 H26B 109.5 . . ?
H26A C26 H26B 109.5 . . ?
C23 C26 H26C 109.5 . . ?
H26A C26 H26C 109.5 . . ?
H26B C26 H26C 109.5 . . ?
C28 C27 H27A 109.5 . . ?
C28 C27 H27B 109.5 . . ?
H27A C27 H27B 109.5 . . ?
C28 C27 H27C 109.5 . . ?
H27A C27 H27C 109.5 . . ?
H27B C27 H27C 109.5 . . ?
N1 C28 C29 121.0(3) . . ?
N1 C28 C27 117.6(3) . . ?
C29 C28 C27 121.3(3) . . ?
C30 C29 C28 119.1(3) . . ?
C30 C29 H29A 120.5 . . ?
C28 C29 H29A 120.5 . . ?
C29 C30 C31 120.4(3) . . ?
C29 C30 H30A 119.8 . . ?
C31 C30 H30A 119.8 . . ?
C30 C31 C32 118.8(3) . . ?
C30 C31 H31A 120.6 . . ?
C32 C31 H31A 120.6 . . ?
N1 C32 C31 121.5(3) . . ?
N1 C32 C33 115.8(2) . . ?
C31 C32 C33 122.7(3) . . ?
N2 C33 C34 122.3(3) . . ?
N2 C33 C32 115.4(2) . . ?
C34 C33 C32 122.3(3) . . ?
C33 C34 C35 117.5(3) . . ?
C33 C34 H34A 121.2 . . ?
C35 C34 H34A 121.2 . . ?
C36 C35 C34 120.2(3) . . ?
C36 C35 H35A 119.9 . . ?
C34 C35 H35A 119.9 . . ?
C35 C36 C37 119.9(3) . . ?
C35 C36 H36A 120.0 . . ?
C37 C36 H36A 120.0 . . ?
N2 C37 C36 120.3(3) . . ?
N2 C37 C38 117.1(2) . . ?
C36 C37 C38 122.6(3) . . ?
C37 C38 H38A 109.5 . . ?
C37 C38 H38B 109.5 . . ?
H38A C38 H38B 109.5 . . ?
C37 C38 H38C 109.5 . . ?
H38A C38 H38C 109.5 . . ?
H38B C38 H38C 109.5 . . ?

loop_
_geom_bond_atom_site_label_1
_geom_bond_atom_site_label_2
_geom_bond_distance
_geom_bond_site_symmetry_2
_geom_bond_publ_flag
Fe1 O1 1.9949(18) . ?
Fe1 N1 2.122(2) . ?
Fe1 N2 2.133(2) . ?
Fe1 Cl1 2.2646(8) . ?
Fe1 O2 2.2817(19) . ?
O2 C2 1.224(3) . ?
O1 C1 1.260(3) . ?
O3 C1 1.238(3) . ?
N1 C28 1.348(3) . ?
N1 C32 1.358(3) . ?
N2 C33 1.345(3) . ?
N2 C37 1.356(3) . ?
C1 C2 1.533(4) . ?
C2 C3 1.488(4) . ?
C3 C8 1.391(4) . ?
C3 C4 1.394(4) . ?
C4 C5 1.385(4) . ?
C4 C9 1.505(4) . ?
C5 C6 1.378(5) . ?
C5 H5A 0.9500 . ?
C6 C7 1.380(4) . ?
C6 H6A 0.9500 . ?
C7 C8 1.388(4) . ?
C7 H7A 0.9500 . ?
C8 C18 1.501(4) . ?
C9 C10 1.389(5) . ?
C9 C14 1.408(5) . ?
C10 C11 1.391(5) . ?
C10 C15 1.508(5) . ?
C11 C12 1.382(4) . ?
C11 H11A 0.9500 . ?
C12 C13 1.380(4) . ?
C12 C16 1.502(4) . ?
C13 C14 1.392(4) . ?
C13 H13A 0.9500 . ?
C14 C17 1.511(5) . ?
C15 H15A 0.9800 . ?
C15 H15B 0.9800 . ?
C15 H15C 0.9800 . ?
C16 H16A 0.9800 . ?
C16 H16B 0.9800 . ?
C16 H16C 0.9800 . ?
C17 H17A 0.9800 . ?
C17 H17B 0.9800 . ?
C17 H17C 0.9800 . ?
C18 C23 1.398(4) . ?
C18 C19 1.401(4) . ?
C19 C20 1.395(4) . ?
C19 C24 1.510(4) . ?
C20 C21 1.384(4) . ?
C20 H20A 0.9500 . ?
C21 C22 1.380(4) . ?
C21 C25 1.510(4) . ?
C22 C23 1.389(4) . ?
C22 H22A 0.9500 . ?
C23 C26 1.498(4) . ?
C24 H24A 0.9800 . ?
C24 H24B 0.9800 . ?
C24 H24C 0.9800 . ?
C24 H24D 0.9800 . ?
C24 H24E 0.9800 . ?
C24 H24F 0.9800 . ?
C25 H25A 0.9800 . ?
C25 H25B 0.9800 . ?
C25 H25C 0.9800 . ?
C26 H26A 0.9800 . ?
C26 H26B 0.9800 . ?
C26 H26C 0.9800 . ?
C27 C28 1.490(4) . ?
C27 H27A 0.9800 . ?
C27 H27B 0.9800 . ?
C27 H27C 0.9800 . ?
C28 C29 1.394(4) . ?
C29 C30 1.360(5) . ?
C29 H29A 0.9500 . ?
C30 C31 1.375(5) . ?
C30 H30A 0.9500 . ?
C31 C32 1.378(4) . ?
C31 H31A 0.9500 . ?
C32 C33 1.491(4) . ?
C33 C34 1.386(4) . ?
C34 C35 1.391(4) . ?
C34 H34A 0.9500 . ?
C35 C36 1.366(5) . ?
C35 H35A 0.9500 . ?
C36 C37 1.382(4) . ?
C36 H36A 0.9500 . ?
C37 C38 1.485(4) . ?
C38 H38A 0.9800 . ?
C38 H38B 0.9800 . ?
C38 H38C 0.9800 . ?

loop_
_geom_torsion_atom_site_label_1
_geom_torsion_atom_site_label_2
_geom_torsion_atom_site_label_3
_geom_torsion_atom_site_label_4
_geom_torsion
_geom_torsion_site_symmetry_1
_geom_torsion_site_symmetry_2
_geom_torsion_site_symmetry_3
_geom_torsion_site_symmetry_4
_geom_torsion_publ_flag
O1 Fe1 O2 C2 11.04(17) . . . . ?
N1 Fe1 O2 C2 120.90(17) . . . . ?
N2 Fe1 O2 C2 17.3(3) . . . . ?
Cl1 Fe1 O2 C2 -128.88(17) . . . . ?
N1 Fe1 O1 C1 -105.7(2) . . . . ?
N2 Fe1 O1 C1 179.6(2) . . . . ?
Cl1 Fe1 O1 C1 71.0(2) . . . . ?
O2 Fe1 O1 C1 -2.48(19) . . . . ?
O1 Fe1 N1 C28 104.4(2) . . . . ?
N2 Fe1 N1 C28 -175.2(2) . . . . ?
Cl1 Fe1 N1 C28 -73.3(2) . . . . ?
O2 Fe1 N1 C28 24.1(2) . . . . ?
O1 Fe1 N1 C32 -76.93(19) . . . . ?
N2 Fe1 N1 C32 3.50(17) . . . . ?
Cl1 Fe1 N1 C32 105.41(17) . . . . ?
O2 Fe1 N1 C32 -157.23(17) . . . . ?
O1 Fe1 N2 C33 108.01(18) . . . . ?
N1 Fe1 N2 C33 -6.74(17) . . . . ?
Cl1 Fe1 N2 C33 -113.23(17) . . . . ?
O2 Fe1 N2 C33 102.0(3) . . . . ?
O1 Fe1 N2 C37 -63.5(2) . . . . ?
N1 Fe1 N2 C37 -178.3(2) . . . . ?
Cl1 Fe1 N2 C37 75.2(2) . . . . ?
O2 Fe1 N2 C37 -69.6(3) . . . . ?
Fe1 O1 C1 O3 172.2(2) . . . . ?
Fe1 O1 C1 C2 -4.8(3) . . . . ?
Fe1 O2 C2 C3 164.96(18) . . . . ?
Fe1 O2 C2 C1 -16.5(3) . . . . ?
O3 C1 C2 O2 -162.0(3) . . . . ?
O1 C1 C2 O2 15.3(3) . . . . ?
O3 C1 C2 C3 16.6(4) . . . . ?
O1 C1 C2 C3 -166.1(2) . . . . ?
O2 C2 C3 C8 -108.6(3) . . . . ?
C1 C2 C3 C8 72.9(3) . . . . ?
O2 C2 C3 C4 68.4(4) . . . . ?
C1 C2 C3 C4 -110.1(3) . . . . ?
C8 C3 C4 C5 -1.3(6) . . . . ?
C2 C3 C4 C5 -178.2(3) . . . . ?
C8 C3 C4 C9 178.0(3) . . . . ?
C2 C3 C4 C9 1.1(5) . . . . ?
C3 C4 C5 C6 0.6(7) . . . . ?
C9 C4 C5 C6 -178.7(4) . . . . ?
C4 C5 C6 C7 0.5(8) . . . . ?
C5 C6 C7 C8 -0.9(7) . . . . ?
C6 C7 C8 C3 0.2(6) . . . . ?
C6 C7 C8 C18 175.0(4) . . . . ?
C4 C3 C8 C7 0.9(5) . . . . ?
C2 C3 C8 C7 177.9(3) . . . . ?
C4 C3 C8 C18 -174.0(3) . . . . ?
C2 C3 C8 C18 3.0(4) . . . . ?
C5 C4 C9 C10 87.6(5) . . . . ?
C3 C4 C9 C10 -91.6(4) . . . . ?
C5 C4 C9 C14 -91.4(4) . . . . ?
C3 C4 C9 C14 89.4(4) . . . . ?
C14 C9 C10 C11 -0.6(5) . . . . ?
C4 C9 C10 C11 -179.6(3) . . . . ?
C14 C9 C10 C15 179.5(3) . . . . ?
C4 C9 C10 C15 0.5(5) . . . . ?
C9 C10 C11 C12 0.2(5) . . . . ?
C15 C10 C11 C12 -179.9(3) . . . . ?
C10 C11 C12 C13 0.7(5) . . . . ?
C10 C11 C12 C16 -179.1(3) . . . . ?
C11 C12 C13 C14 -1.2(5) . . . . ?
C16 C12 C13 C14 178.5(3) . . . . ?
C12 C13 C14 C9 0.8(5) . . . . ?
C12 C13 C14 C17 179.7(3) . . . . ?
C10 C9 C14 C13 0.1(4) . . . . ?
C4 C9 C14 C13 179.1(3) . . . . ?
C10 C9 C14 C17 -178.7(3) . . . . ?
C4 C9 C14 C17 0.3(4) . . . . ?
C7 C8 C18 C23 80.5(4) . . . . ?
C3 C8 C18 C23 -104.8(4) . . . . ?
C7 C8 C18 C19 -99.6(4) . . . . ?
C3 C8 C18 C19 75.1(4) . . . . ?
C23 C18 C19 C20 2.0(4) . . . . ?
C8 C18 C19 C20 -177.9(2) . . . . ?
C23 C18 C19 C24 -175.8(3) . . . . ?
C8 C18 C19 C24 4.3(4) . . . . ?
C18 C19 C20 C21 0.1(4) . . . . ?
C24 C19 C20 C21 177.9(3) . . . . ?
C19 C20 C21 C22 -1.2(4) . . . . ?
C19 C20 C21 C25 179.8(3) . . . . ?
C20 C21 C22 C23 0.3(4) . . . . ?
C25 C21 C22 C23 179.2(3) . . . . ?
C21 C22 C23 C18 1.7(4) . . . . ?
C21 C22 C23 C26 -177.1(3) . . . . ?
C19 C18 C23 C22 -2.9(4) . . . . ?
C8 C18 C23 C22 177.0(2) . . . . ?
C19 C18 C23 C26 176.0(3) . . . . ?
C8 C18 C23 C26 -4.1(4) . . . . ?
C32 N1 C28 C29 0.7(4) . . . . ?
Fe1 N1 C28 C29 179.3(2) . . . . ?
C32 N1 C28 C27 -177.9(3) . . . . ?
Fe1 N1 C28 C27 0.8(4) . . . . ?
N1 C28 C29 C30 0.3(4) . . . . ?
C27 C28 C29 C30 178.8(3) . . . . ?
C28 C29 C30 C31 -1.0(5) . . . . ?
C29 C30 C31 C32 0.7(5) . . . . ?
C28 N1 C32 C31 -1.0(4) . . . . ?
Fe1 N1 C32 C31 -179.8(2) . . . . ?
C28 N1 C32 C33 178.6(2) . . . . ?
Fe1 N1 C32 C33 -0.1(3) . . . . ?
C30 C31 C32 N1 0.3(4) . . . . ?
C30 C31 C32 C33 -179.3(3) . . . . ?
C37 N2 C33 C34 0.1(4) . . . . ?
Fe1 N2 C33 C34 -171.8(2) . . . . ?
C37 N2 C33 C32 -179.3(2) . . . . ?
Fe1 N2 C33 C32 8.7(3) . . . . ?
N1 C32 C33 N2 -5.7(3) . . . . ?
C31 C32 C33 N2 173.9(3) . . . . ?
N1 C32 C33 C34 174.8(2) . . . . ?
C31 C32 C33 C34 -5.5(4) . . . . ?
N2 C33 C34 C35 -0.2(4) . . . . ?
C32 C33 C34 C35 179.2(2) . . . . ?
C33 C34 C35 C36 -0.6(4) . . . . ?
C34 C35 C36 C37 1.6(5) . . . . ?
C33 N2 C37 C36 0.8(4) . . . . ?
Fe1 N2 C37 C36 172.1(2) . . . . ?
C33 N2 C37 C38 -178.3(2) . . . . ?
Fe1 N2 C37 C38 -7.0(3) . . . . ?
C35 C36 C37 N2 -1.7(4) . . . . ?
C35 C36 C37 C38 177.3(3) . . . . ?
